data_1544991
loop_
_publ_author_name
'Li, Haoyu'
'Shan, Cuicui'
'Tung, Chen-Ho'
'Xu, Zhenghu'

_publ_section_title
;
 Dual gold and photoredox catalysis: visible light-mediated intermolecular
 atom transfer thiosulfonylation of alkenes
;
_journal_issue 4
_journal_name_full 'Chem. Sci.'
_journal_page_first 2610
_journal_paper_doi 10.1039/C6SC05093J
_journal_volume 8
_journal_year 2017
_chemical_absolute_configuration unk
_chemical_formula_moiety 'C18 H17 F3 O2 S2'
_chemical_formula_sum 'C18 H17 F3 O2 S2'
_chemical_formula_weight 386.44
_space_group_crystal_system orthorhombic
_space_group_IT_number 29
_space_group_name_Hall 'P 2c -2ac'
_space_group_name_H-M_alt 'P c a 21'
_symmetry_space_group_name_Hall 'P 2c -2ac'
_symmetry_space_group_name_H-M 'P c a 21'
_atom_sites_solution_hydrogens geom
_atom_sites_solution_primary iterative
_atom_sites_solution_secondary difmap
_audit_creation_date 2016-07-15
_audit_creation_method
;
Olex2 1.2-beta
(compiled 2016.07.08 svn.r3312 for OlexSys, GUI svn.r5203)
;
_audit_update_record
;
2016-07-18 deposited with the CCDC.
2017-01-04 downloaded from the CCDC.
;
_cell_angle_alpha 90.00
_cell_angle_beta 90.00
_cell_angle_gamma 90.00
_cell_formula_units_Z 8
_cell_length_a 11.2567(7)
_cell_length_b 11.6409(7)
_cell_length_c 27.0758(16)
_cell_measurement_reflns_used 5832
_cell_measurement_temperature 298(2)
_cell_measurement_theta_max 27.475
_cell_measurement_theta_min 2.517
_cell_volume 3548.0(4)
_computing_molecular_graphics 'Olex2 (Dolomanov et al., 2009)'
_computing_publication_material 'Olex2 (Dolomanov et al., 2009)'
_computing_structure_refinement 'XL (Sheldrick, 2008)'
_computing_structure_solution
;
Superflip (Palatinus & Chapuis, 2007;Palatinus & van der Lee, 2008;
Palatinus et al., 2012)
;
_diffrn_ambient_temperature 298.15
_diffrn_measured_fraction_theta_full 0.955
_diffrn_measured_fraction_theta_max 0.955
_diffrn_measurement_device_type 'CCD area detector'
_diffrn_radiation_monochromator graphite
_diffrn_radiation_type MoK\a
_diffrn_radiation_wavelength 0.71073
_diffrn_reflns_av_R_equivalents 0.0684
_diffrn_reflns_av_unetI/netI 0.1024
_diffrn_reflns_limit_h_max 13
_diffrn_reflns_limit_h_min -13
_diffrn_reflns_limit_k_max 13
_diffrn_reflns_limit_k_min -13
_diffrn_reflns_limit_l_max 32
_diffrn_reflns_limit_l_min -29
_diffrn_reflns_number 24851
_diffrn_reflns_theta_full 25.00
_diffrn_reflns_theta_max 25.00
_diffrn_reflns_theta_min 1.50
_diffrn_source 'fine-focus sealed tube'
_exptl_absorpt_coefficient_mu 0.338
_exptl_absorpt_correction_T_max 0.7456
_exptl_absorpt_correction_T_min 0.5860
_exptl_absorpt_correction_type multi-scan
_exptl_absorpt_process_details
;
SADABS-2012/1 (Bruker,2012) was used for absorption correction.
wR2(int) was 0.0873 before and 0.0593 after correction.
The Ratio of minimum to maximum transmission is 0.7859.
The \l/2 correction factor is 0.0015.
;
_exptl_crystal_density_diffrn 1.447
_exptl_crystal_density_method 'not measured'
_exptl_crystal_description block
_exptl_crystal_F_000 1600
_exptl_crystal_size_max 0.1
_exptl_crystal_size_mid 0.08
_exptl_crystal_size_min 0.02
_refine_diff_density_max 0.464
_refine_diff_density_min -0.251
_refine_diff_density_rms 0.058
_refine_ls_abs_structure_details 'Flack H D (1983), Acta Cryst. A39, 876-881'
_refine_ls_abs_structure_Flack 0.0(3)
_refine_ls_extinction_method none
_refine_ls_goodness_of_fit_ref 1.058
_refine_ls_hydrogen_treatment constr
_refine_ls_matrix_type full
_refine_ls_number_parameters 452
_refine_ls_number_reflns 5803
_refine_ls_number_restraints 1
_refine_ls_restrained_S_all 1.057
_refine_ls_R_factor_all 0.1464
_refine_ls_R_factor_gt 0.0902
_refine_ls_shift/su_max 0.009
_refine_ls_shift/su_mean 0.001
_refine_ls_structure_factor_coef Fsqd
_refine_ls_weighting_details 'calc w=1/[\s^2^(Fo^2^)+(0.0605P)^2^+1.6653P] where P=(Fo^2^+2Fc^2^)/3'
_refine_ls_weighting_scheme calc
_refine_ls_wR_factor_gt 0.1256
_refine_ls_wR_factor_ref 0.1446
_reflns_number_gt 3554
_reflns_number_total 5803
_reflns_threshold_expression >2sigma(I)
_cod_data_source_file c6sc05093j2.cif
_cod_data_source_block p
_cod_depositor_comments 'Adding full bibliography for 1544991--1544992.cif.'
_cod_database_code 1544991
_olex2_refinement_description
;
1. Twinned data refinement
 Scales: 0.28(11) 0.72(11)
2. Fixed Uiso
 At 1.2 times of:
  All C(H) groups, All C(H,H) groups
3.a Ternary CH refined with riding coordinates:
 C7(H7), C8(H8), C25(H25), C31(H31)
3.b Secondary CH2 refined with riding coordinates:
 C9(H9A,H9B), C10(H10A,H10B), C11(H11A,H11B), C26(H26A,H26B), C27(H27A,H27B),
 C28(H28A,H28B)
3.c Aromatic/amide H refined with riding coordinates:
 C1(H1), C2(H2), C3(H3), C6(H6), C13(H13), C14(H14), C15(H15), C16(H16),
 C17(H17), C19(H19), C20(H20), C21(H21), C22(H22), C24(H24), C32(H32), C33(H33),
  C34(H34), C35(H35)
;
_olex2_submission_special_instructions 'No special instructions were received'

loop_
_space_group_symop_id
_space_group_symop_operation_xyz
1 'x, y, z'
2 '-x, -y, z+1/2'
3 '-x+1/2, y, z+1/2'
4 'x+1/2, -y, z'

loop_
_atom_site_label
_atom_site_type_symbol
_atom_site_fract_x
_atom_site_fract_y
_atom_site_fract_z
_atom_site_U_iso_or_equiv
_atom_site_adp_type
_atom_site_occupancy
_atom_site_calc_flag
_atom_site_refinement_flags_posn
S1 S -0.25787(13) -0.40844(14) -0.02745(6) 0.0390(4) Uani 1 d .
S2 S -0.47931(17) -0.29363(18) 0.09652(8) 0.0612(6) Uani 1 d .
F1 F -0.4694(8) -0.0817(5) 0.0765(5) 0.206(5) Uani 1 d .
F2 F -0.6395(5) -0.1428(5) 0.0976(3) 0.142(3) Uani 1 d .
F3 F -0.5666(7) -0.1769(10) 0.0279(3) 0.214(6) Uani 1 d .
O1 O -0.1488(3) -0.4577(4) -0.00973(17) 0.0502(13) Uani 1 d .
O2 O -0.2549(4) -0.2931(3) -0.04685(18) 0.0527(13) Uani 1 d .
C1 C -0.0296(7) -0.2916(8) 0.1412(3) 0.064(2) Uani 1 d .
H1 H 0.0396 -0.2867 0.1599 0.076 Uiso 1 calc R
C2 C -0.0596(7) -0.2044(8) 0.1100(4) 0.066(3) Uani 1 d .
H2 H -0.0116 -0.1397 0.1072 0.079 Uiso 1 calc R
C3 C -0.1619(6) -0.2140(6) 0.0829(3) 0.052(2) Uani 1 d .
H3 H -0.1828 -0.1542 0.0618 0.062 Uiso 1 calc R
C4 C -0.2360(6) -0.3099(5) 0.0856(3) 0.0391(17) Uani 1 d .
C5 C -0.2061(6) -0.3986(6) 0.1185(3) 0.0421(17) Uani 1 d .
C6 C -0.1009(6) -0.3863(6) 0.1453(3) 0.0515(19) Uani 1 d .
H6 H -0.0784 -0.4449 0.1667 0.062 Uiso 1 calc R
C7 C -0.3482(6) -0.3099(5) 0.0563(2) 0.0439(19) Uani 1 d .
H7 H -0.3454 -0.2406 0.0358 0.053 Uiso 1 calc R
C8 C -0.3700(5) -0.4102(5) 0.0207(2) 0.0382(17) Uani 1 d .
H8 H -0.4445 -0.3913 0.0038 0.046 Uiso 1 calc R
C9 C -0.3896(6) -0.5296(5) 0.0422(3) 0.0416(17) Uani 1 d .
H9A H -0.3970 -0.5835 0.0150 0.050 Uiso 1 calc R
H9B H -0.4647 -0.5295 0.0598 0.050 Uiso 1 calc R
C10 C -0.2935(6) -0.5735(5) 0.0771(3) 0.051(2) Uani 1 d .
H10A H -0.3123 -0.6521 0.0861 0.061 Uiso 1 calc R
H10B H -0.2184 -0.5745 0.0596 0.061 Uiso 1 calc R
C11 C -0.2785(6) -0.5039(6) 0.1239(3) 0.053(2) Uani 1 d .
H11A H -0.3566 -0.4823 0.1358 0.063 Uiso 1 calc R
H11B H -0.2421 -0.5524 0.1488 0.063 Uiso 1 calc R
C12 C -0.3178(5) -0.5002(6) -0.0729(2) 0.0366(17) Uani 1 d .
C13 C -0.4202(6) -0.4675(6) -0.0977(3) 0.049(2) Uani 1 d .
H13 H -0.4556 -0.3969 -0.0912 0.059 Uiso 1 calc R
C14 C -0.4683(6) -0.5406(6) -0.1318(3) 0.056(2) Uani 1 d .
H14 H -0.5388 -0.5217 -0.1478 0.068 Uiso 1 calc R
C15 C -0.4112(7) -0.6431(6) -0.1424(3) 0.056(2) Uani 1 d .
H15 H -0.4422 -0.6910 -0.1667 0.067 Uiso 1 calc R
C16 C -0.3128(6) -0.6747(6) -0.1186(3) 0.0520(19) Uani 1 d .
H16 H -0.2775 -0.7449 -0.1259 0.062 Uiso 1 calc R
C17 C -0.2623(6) -0.6038(5) -0.0829(3) 0.0433(18) Uani 1 d .
H17 H -0.1934 -0.6253 -0.0664 0.052 Uiso 1 calc R
C18 C -0.5418(12) -0.1716(9) 0.0747(5) 0.107(4) Uani 1 d .
S3 S -0.18753(15) -0.19638(16) 0.25440(8) 0.0560(5) Uani 1 d .
S4 S 0.03417(13) -0.08753(14) 0.37931(6) 0.0386(4) Uani 1 d .
F4 F -0.2852(5) -0.3190(6) 0.3233(3) 0.149(3) Uani 1 d .
F5 F -0.3465(5) -0.3454(5) 0.2494(3) 0.129(2) Uani 1 d .
F6 F -0.1761(6) -0.4123(4) 0.2716(3) 0.143(3) Uani 1 d .
O3 O 0.0370(4) -0.2038(3) 0.39827(17) 0.0511(13) Uani 1 d .
O4 O 0.1432(3) -0.0390(4) 0.36198(16) 0.0493(13) Uani 1 d .
C19 C -0.1785(6) 0.0421(6) 0.4828(3) 0.057(2) Uani 1 d .
H19 H -0.2484 0.0212 0.4987 0.068 Uiso 1 calc R
C20 C -0.1240(7) 0.1448(6) 0.4942(3) 0.054(2) Uani 1 d .
H20 H -0.1575 0.1931 0.5177 0.065 Uiso 1 calc R
C21 C -0.0216(6) 0.1761(6) 0.4711(3) 0.055(2) Uani 1 d .
H21 H 0.0154 0.2450 0.4793 0.066 Uiso 1 calc R
C22 C 0.0266(5) 0.1064(6) 0.4360(3) 0.0445(18) Uani 1 d .
H22 H 0.0957 0.1281 0.4197 0.053 Uiso 1 calc R
C23 C -0.0280(5) 0.0029(5) 0.4249(2) 0.0311(15) Uani 1 d .
C24 C -0.1297(6) -0.0289(6) 0.4482(3) 0.0440(19) Uani 1 d .
H24 H -0.1658 -0.0985 0.4405 0.053 Uiso 1 calc R
C25 C -0.0773(5) -0.0847(5) 0.3320(2) 0.0340(16) Uani 1 d .
H25 H -0.1524 -0.1007 0.3489 0.041 Uiso 1 calc R
C26 C -0.0924(5) 0.0350(5) 0.3090(3) 0.0436(17) Uani 1 d .
H26A H -0.1676 0.0357 0.2914 0.052 Uiso 1 calc R
H26B H -0.0990 0.0900 0.3357 0.052 Uiso 1 calc R
C27 C 0.0017(6) 0.0781(6) 0.2740(3) 0.0472(19) Uani 1 d .
H27A H 0.0770 0.0801 0.2913 0.057 Uiso 1 calc R
H27B H -0.0178 0.1563 0.2646 0.057 Uiso 1 calc R
C28 C 0.0170(6) 0.0064(6) 0.2268(3) 0.0518(19) Uani 1 d .
H28A H -0.0610 -0.0142 0.2144 0.062 Uiso 1 calc R
H28B H 0.0553 0.0535 0.2019 0.062 Uiso 1 calc R
C29 C 0.0895(5) -0.1032(6) 0.2338(2) 0.0402(17) Uani 1 d .
C30 C 0.0548(5) -0.1885(5) 0.2664(2) 0.0352(16) Uani 1 d .
C31 C -0.0580(5) -0.1864(5) 0.2966(2) 0.0343(16) Uani 1 d .
H31 H -0.0582 -0.2563 0.3168 0.041 Uiso 1 calc R
C32 C 0.1928(6) -0.1178(6) 0.2064(3) 0.0485(18) Uani 1 d .
H32 H 0.2159 -0.0607 0.1844 0.058 Uiso 1 calc R
C33 C 0.2617(7) -0.2146(7) 0.2112(3) 0.061(2) Uani 1 d .
H33 H 0.3300 -0.2231 0.1922 0.073 Uiso 1 calc R
C34 C 0.2297(7) -0.2984(7) 0.2440(3) 0.056(2) Uani 1 d .
H34 H 0.2768 -0.3634 0.2478 0.067 Uiso 1 calc R
C35 C 0.1281(6) -0.2862(6) 0.2712(3) 0.052(2) Uani 1 d .
H35 H 0.1069 -0.3436 0.2933 0.062 Uiso 1 calc R
C36 C -0.2529(9) -0.3216(8) 0.2779(5) 0.089(3) Uani 1 d .

loop_
_atom_site_aniso_label
_atom_site_aniso_U_11
_atom_site_aniso_U_22
_atom_site_aniso_U_33
_atom_site_aniso_U_23
_atom_site_aniso_U_13
_atom_site_aniso_U_12
S1 0.0298(9) 0.0400(9) 0.0473(11) -0.0052(10) -0.0008(8) -0.0022(8)
S2 0.0506(12) 0.0660(13) 0.0671(15) 0.0045(11) 0.0180(11) 0.0119(10)
F1 0.221(9) 0.053(4) 0.345(15) 0.013(6) 0.161(10) 0.023(5)
F2 0.125(5) 0.139(5) 0.162(6) 0.049(4) 0.096(4) 0.085(4)
F3 0.160(8) 0.366(16) 0.115(6) 0.119(8) 0.058(5) 0.178(9)
O1 0.028(3) 0.063(3) 0.060(3) -0.006(3) -0.006(2) 0.002(2)
O2 0.058(3) 0.036(3) 0.064(4) 0.001(2) 0.005(3) -0.008(2)
C1 0.045(5) 0.083(7) 0.063(7) -0.034(5) -0.014(4) -0.003(5)
C2 0.042(5) 0.085(7) 0.070(7) -0.032(6) 0.006(5) -0.022(5)
C3 0.057(5) 0.044(4) 0.054(5) -0.006(4) 0.016(4) -0.008(4)
C4 0.026(4) 0.044(4) 0.047(5) -0.019(4) 0.008(3) -0.007(3)
C5 0.033(4) 0.048(5) 0.045(5) -0.006(4) -0.006(4) -0.003(3)
C6 0.045(5) 0.064(5) 0.045(5) -0.016(4) -0.008(4) 0.005(4)
C7 0.042(4) 0.040(4) 0.050(5) -0.001(3) 0.005(4) 0.003(3)
C8 0.027(4) 0.037(4) 0.050(5) -0.002(4) -0.002(3) -0.002(3)
C9 0.038(4) 0.039(4) 0.048(5) 0.002(4) -0.001(3) -0.008(3)
C10 0.046(4) 0.045(4) 0.062(5) 0.010(4) -0.003(4) -0.009(3)
C11 0.059(5) 0.057(5) 0.041(6) 0.011(4) -0.005(4) -0.009(5)
C12 0.033(4) 0.035(4) 0.041(5) 0.002(3) 0.002(3) -0.003(4)
C13 0.040(4) 0.037(4) 0.070(6) 0.001(4) -0.012(4) 0.003(3)
C14 0.057(5) 0.056(5) 0.055(6) -0.001(4) -0.025(4) -0.002(4)
C15 0.067(5) 0.047(5) 0.054(5) -0.017(4) -0.007(4) -0.002(4)
C16 0.052(5) 0.047(4) 0.057(5) -0.009(4) 0.003(4) 0.008(4)
C17 0.035(4) 0.041(4) 0.054(5) 0.001(4) -0.004(3) 0.009(3)
C18 0.131(11) 0.078(8) 0.111(11) 0.027(7) 0.060(9) 0.045(7)
S3 0.0398(10) 0.0673(12) 0.0609(13) -0.0076(11) -0.0060(10) -0.0112(9)
S4 0.0303(9) 0.0415(10) 0.0441(11) -0.0059(9) 0.0004(8) 0.0032(8)
F4 0.116(5) 0.228(7) 0.103(5) 0.047(5) 0.016(4) -0.090(5)
F5 0.089(4) 0.120(4) 0.177(6) -0.004(4) -0.053(4) -0.056(3)
F6 0.154(5) 0.054(3) 0.220(8) -0.010(4) -0.063(5) -0.016(4)
O3 0.064(3) 0.032(3) 0.057(4) 0.001(2) -0.004(3) 0.007(2)
O4 0.033(3) 0.059(3) 0.056(3) -0.012(2) 0.009(2) -0.001(2)
C19 0.047(5) 0.062(5) 0.061(6) -0.011(5) 0.012(4) -0.005(4)
C20 0.064(6) 0.050(5) 0.048(5) -0.009(4) 0.008(4) 0.013(4)
C21 0.044(5) 0.043(4) 0.078(6) -0.019(4) -0.006(5) -0.004(4)
C22 0.034(4) 0.043(4) 0.056(5) -0.004(4) -0.003(4) -0.003(3)
C23 0.039(4) 0.027(4) 0.027(4) 0.001(3) -0.002(3) 0.001(3)
C24 0.048(5) 0.040(4) 0.044(5) -0.005(4) 0.005(4) -0.012(4)
C25 0.022(3) 0.041(4) 0.039(4) -0.007(3) 0.004(3) -0.003(3)
C26 0.034(4) 0.043(4) 0.053(5) -0.001(4) 0.003(4) 0.005(3)
C27 0.047(4) 0.036(4) 0.058(5) -0.001(4) -0.002(4) 0.002(3)
C28 0.049(4) 0.053(5) 0.053(6) 0.008(4) 0.003(4) -0.002(4)
C29 0.036(4) 0.047(4) 0.037(5) -0.010(4) 0.000(3) -0.004(3)
C30 0.034(4) 0.040(4) 0.032(4) -0.010(4) -0.004(3) 0.003(3)
C31 0.033(4) 0.036(4) 0.034(4) -0.005(3) 0.001(3) 0.002(3)
C32 0.043(4) 0.058(5) 0.045(5) -0.011(4) 0.005(4) -0.001(4)
C33 0.041(5) 0.082(6) 0.060(7) -0.024(5) -0.004(4) 0.005(4)
C34 0.049(5) 0.059(5) 0.059(6) -0.020(5) -0.005(5) 0.026(4)
C35 0.056(5) 0.054(5) 0.046(5) -0.013(4) 0.007(4) 0.001(4)
C36 0.068(7) 0.071(7) 0.128(11) 0.002(7) -0.023(7) -0.036(6)

loop_
_atom_type_symbol
_atom_type_description
_atom_type_scat_dispersion_real
_atom_type_scat_dispersion_imag
_atom_type_scat_source
C C 0.0033 0.0016 'International Tables Vol C Tables 4.2.6.8 and 6.1.1.4'
H H 0.0000 0.0000 'International Tables Vol C Tables 4.2.6.8 and 6.1.1.4'
F F 0.0171 0.0103 'International Tables Vol C Tables 4.2.6.8 and 6.1.1.4'
O O 0.0106 0.0060 'International Tables Vol C Tables 4.2.6.8 and 6.1.1.4'
S S 0.1246 0.1234 'International Tables Vol C Tables 4.2.6.8 and 6.1.1.4'

loop_
_geom_angle_atom_site_label_1
_geom_angle_atom_site_label_2
_geom_angle_atom_site_label_3
_geom_angle
O1 S1 O2 118.2(3)
O1 S1 C8 110.5(3)
O1 S1 C12 108.5(3)
O2 S1 C8 106.8(3)
O2 S1 C12 108.6(3)
C12 S1 C8 103.2(3)
C18 S2 C7 102.3(5)
C2 C1 H1 119.9
C2 C1 C6 120.3(8)
C6 C1 H1 119.9
C1 C2 H2 120.7
C1 C2 C3 118.7(8)
C3 C2 H2 120.7
C2 C3 H3 118.7
C2 C3 C4 122.6(8)
C4 C3 H3 118.7
C3 C4 C5 118.6(6)
C3 C4 C7 118.5(6)
C5 C4 C7 122.7(6)
C4 C5 C11 122.6(6)
C6 C5 C4 117.2(6)
C6 C5 C11 120.1(7)
C1 C6 C5 122.6(7)
C1 C6 H6 118.7
C5 C6 H6 118.7
S2 C7 H7 106.0
C4 C7 S2 111.3(5)
C4 C7 H7 106.0
C4 C7 C8 118.0(5)
C8 C7 S2 108.7(4)
C8 C7 H7 106.0
S1 C8 H8 105.0
C7 C8 S1 109.4(4)
C7 C8 H8 105.0
C9 C8 S1 112.7(4)
C9 C8 C7 118.5(5)
C9 C8 H8 105.0
C8 C9 H9A 108.3
C8 C9 H9B 108.3
C8 C9 C10 116.1(5)
H9A C9 H9B 107.4
C10 C9 H9A 108.3
C10 C9 H9B 108.3
C9 C10 H10A 108.6
C9 C10 H10B 108.6
H10A C10 H10B 107.6
C11 C10 C9 114.8(6)
C11 C10 H10A 108.6
C11 C10 H10B 108.6
C5 C11 C10 115.1(6)
C5 C11 H11A 108.5
C5 C11 H11B 108.5
C10 C11 H11A 108.5
C10 C11 H11B 108.5
H11A C11 H11B 107.5
C13 C12 S1 119.3(5)
C17 C12 S1 119.5(5)
C17 C12 C13 121.2(6)
C12 C13 H13 120.5
C14 C13 C12 119.1(6)
C14 C13 H13 120.5
C13 C14 H14 120.3
C13 C14 C15 119.4(7)
C15 C14 H14 120.3
C14 C15 H15 119.2
C16 C15 C14 121.6(7)
C16 C15 H15 119.2
C15 C16 H16 119.6
C15 C16 C17 120.7(6)
C17 C16 H16 119.6
C12 C17 C16 118.0(6)
C12 C17 H17 121.0
C16 C17 H17 121.0
F1 C18 S2 113.2(11)
F2 C18 S2 113.5(8)
F2 C18 F1 107.3(10)
F3 C18 S2 113.0(10)
F3 C18 F1 101.8(11)
F3 C18 F2 107.2(12)
C36 S3 C31 99.1(4)
O3 S4 C23 108.5(3)
O3 S4 C25 106.6(3)
O4 S4 O3 117.8(3)
O4 S4 C23 109.5(3)
O4 S4 C25 111.0(3)
C23 S4 C25 102.2(3)
C20 C19 H19 120.0
C24 C19 H19 120.0
C24 C19 C20 119.9(7)
C19 C20 H20 119.8
C21 C20 C19 120.5(7)
C21 C20 H20 119.8
C20 C21 H21 120.1
C20 C21 C22 119.8(6)
C22 C21 H21 120.1
C21 C22 H22 120.2
C21 C22 C23 119.5(6)
C23 C22 H22 120.2
C22 C23 S4 119.6(5)
C24 C23 S4 119.7(5)
C24 C23 C22 120.7(6)
C19 C24 H24 120.2
C23 C24 C19 119.5(6)
C23 C24 H24 120.2
S4 C25 H25 105.4
C26 C25 S4 112.6(4)
C26 C25 H25 105.4
C26 C25 C31 117.4(5)
C31 C25 S4 109.4(4)
C31 C25 H25 105.4
C25 C26 H26A 107.7
C25 C26 H26B 107.7
H26A C26 H26B 107.1
C27 C26 C25 118.6(5)
C27 C26 H26A 107.7
C27 C26 H26B 107.7
C26 C27 H27A 108.6
C26 C27 H27B 108.6
C26 C27 C28 114.8(6)
H27A C27 H27B 107.5
C28 C27 H27A 108.6
C28 C27 H27B 108.6
C27 C28 H28A 108.7
C27 C28 H28B 108.7
H28A C28 H28B 107.6
C29 C28 C27 114.3(6)
C29 C28 H28A 108.7
C29 C28 H28B 108.7
C30 C29 C28 121.8(6)
C30 C29 C32 119.2(6)
C32 C29 C28 118.9(6)
C29 C30 C31 124.8(6)
C29 C30 C35 118.1(6)
C35 C30 C31 117.1(6)
S3 C31 H31 106.9
C25 C31 S3 108.7(4)
C25 C31 H31 106.9
C30 C31 S3 109.0(4)
C30 C31 C25 117.9(5)
C30 C31 H31 106.9
C29 C32 H32 119.2
C33 C32 C29 121.5(7)
C33 C32 H32 119.2
C32 C33 H33 120.1
C34 C33 C32 119.8(7)
C34 C33 H33 120.1
C33 C34 H34 120.1
C35 C34 C33 119.7(7)
C35 C34 H34 120.1
C30 C35 H35 119.2
C34 C35 C30 121.6(7)
C34 C35 H35 119.2
F4 C36 S3 116.6(8)
F4 C36 F5 109.6(9)
F4 C36 F6 108.5(10)
F5 C36 S3 107.1(8)
F5 C36 F6 105.3(8)
F6 C36 S3 109.2(7)

loop_
_geom_bond_atom_site_label_1
_geom_bond_atom_site_label_2
_geom_bond_distance
S1 O1 1.437(4)
S1 O2 1.443(4)
S1 C8 1.814(6)
S1 C12 1.763(6)
S2 C7 1.844(6)
S2 C18 1.692(10)
F1 C18 1.328(14)
F2 C18 1.307(10)
F3 C18 1.300(15)
C1 H1 0.9300
C1 C2 1.363(11)
C1 C6 1.368(10)
C2 H2 0.9300
C2 C3 1.370(10)
C3 H3 0.9300
C3 C4 1.395(8)
C4 C5 1.404(9)
C4 C7 1.492(9)
C5 C6 1.395(9)
C5 C11 1.480(8)
C6 H6 0.9300
C7 H7 0.9800
C7 C8 1.535(8)
C8 H8 0.9800
C8 C9 1.523(8)
C9 H9A 0.9700
C9 H9B 0.9700
C9 C10 1.525(9)
C10 H10A 0.9700
C10 H10B 0.9700
C10 C11 1.512(10)
C11 H11A 0.9700
C11 H11B 0.9700
C12 C13 1.388(8)
C12 C17 1.385(8)
C13 H13 0.9300
C13 C14 1.368(9)
C14 H14 0.9300
C14 C15 1.385(9)
C15 H15 0.9300
C15 C16 1.333(9)
C16 H16 0.9300
C16 C17 1.392(9)
C17 H17 0.9300
S3 C31 1.856(6)
S3 C36 1.753(10)
S4 O3 1.448(4)
S4 O4 1.430(4)
S4 C23 1.767(6)
S4 C25 1.793(6)
F4 C36 1.283(12)
F5 C36 1.336(10)
F6 C36 1.375(11)
C19 H19 0.9300
C19 C20 1.378(9)
C19 C24 1.366(9)
C20 H20 0.9300
C20 C21 1.360(10)
C21 H21 0.9300
C21 C22 1.362(9)
C22 H22 0.9300
C22 C23 1.386(8)
C23 C24 1.357(8)
C24 H24 0.9300
C25 H25 0.9800
C25 C26 1.536(8)
C25 C31 1.539(8)
C26 H26A 0.9700
C26 H26B 0.9700
C26 C27 1.507(9)
C27 H27A 0.9700
C27 H27B 0.9700
C27 C28 1.536(10)
C28 H28A 0.9700
C28 H28B 0.9700
C28 C29 1.527(9)
C29 C30 1.386(9)
C29 C32 1.389(9)
C30 C31 1.511(8)
C30 C35 1.410(9)
C31 H31 0.9800
C32 H32 0.9300
C32 C33 1.374(9)
C33 H33 0.9300
C33 C34 1.368(10)
C34 H34 0.9300
C34 C35 1.367(9)
C35 H35 0.9300

loop_
_geom_torsion_atom_site_label_1
_geom_torsion_atom_site_label_2
_geom_torsion_atom_site_label_3
_geom_torsion_atom_site_label_4
_geom_torsion
S1 C8 C9 C10 75.0(7)
S1 C12 C13 C14 -178.0(6)
S1 C12 C17 C16 179.3(5)
S2 C7 C8 S1 167.8(3)
S2 C7 C8 C9 -61.2(6)
O1 S1 C8 C7 79.6(5)
O1 S1 C8 C9 -54.4(5)
O1 S1 C12 C13 -176.3(5)
O1 S1 C12 C17 4.1(6)
O2 S1 C8 C7 -50.2(5)
O2 S1 C8 C9 175.8(4)
O2 S1 C12 C13 -46.6(6)
O2 S1 C12 C17 133.8(5)
C1 C2 C3 C4 -0.6(11)
C2 C1 C6 C5 -0.3(12)
C2 C3 C4 C5 1.8(10)
C2 C3 C4 C7 177.3(6)
C3 C4 C5 C6 -2.2(9)
C3 C4 C5 C11 -179.6(6)
C3 C4 C7 S2 -108.1(6)
C3 C4 C7 C8 125.1(6)
C4 C5 C6 C1 1.5(10)
C4 C5 C11 C10 59.1(9)
C4 C7 C8 S1 -64.2(7)
C4 C7 C8 C9 66.8(7)
C5 C4 C7 S2 67.2(7)
C5 C4 C7 C8 -59.5(8)
C6 C1 C2 C3 -0.2(12)
C6 C5 C11 C10 -118.3(7)
C7 S2 C18 F1 -58.2(12)
C7 S2 C18 F2 179.1(10)
C7 S2 C18 F3 56.8(11)
C7 C4 C5 C6 -177.5(6)
C7 C4 C5 C11 5.1(10)
C7 C8 C9 C10 -54.5(8)
C8 S1 C12 C13 66.5(6)
C8 S1 C12 C17 -113.1(5)
C8 C9 C10 C11 63.1(8)
C9 C10 C11 C5 -81.2(8)
C11 C5 C6 C1 179.0(7)
C12 S1 C8 C7 -164.5(4)
C12 S1 C8 C9 61.4(5)
C12 C13 C14 C15 -2.7(11)
C13 C12 C17 C16 -0.3(10)
C13 C14 C15 C16 2.8(12)
C14 C15 C16 C17 -1.6(12)
C15 C16 C17 C12 0.3(10)
C17 C12 C13 C14 1.6(10)
C18 S2 C7 C4 120.4(7)
C18 S2 C7 C8 -107.9(7)
S4 C23 C24 C19 -179.0(5)
S4 C25 C26 C27 74.1(7)
S4 C25 C31 S3 170.7(3)
S4 C25 C31 C30 -64.6(6)
O3 S4 C23 C22 133.6(5)
O3 S4 C23 C24 -47.3(6)
O3 S4 C25 C26 178.8(4)
O3 S4 C25 C31 -48.7(5)
O4 S4 C23 C22 3.7(6)
O4 S4 C23 C24 -177.2(5)
O4 S4 C25 C26 -51.7(5)
O4 S4 C25 C31 80.9(4)
C19 C20 C21 C22 1.0(11)
C20 C19 C24 C23 -0.5(11)
C20 C21 C22 C23 -1.3(11)
C21 C22 C23 S4 179.9(5)
C21 C22 C23 C24 0.8(10)
C22 C23 C24 C19 0.1(10)
C23 S4 C25 C26 65.0(5)
C23 S4 C25 C31 -162.5(4)
C24 C19 C20 C21 -0.1(11)
C25 S4 C23 C22 -114.0(5)
C25 S4 C23 C24 65.1(6)
C25 C26 C27 C28 62.4(8)
C26 C25 C31 S3 -59.3(6)
C26 C25 C31 C30 65.4(7)
C26 C27 C28 C29 -79.3(7)
C27 C28 C29 C30 59.7(8)
C27 C28 C29 C32 -120.4(7)
C28 C29 C30 C31 2.8(9)
C28 C29 C30 C35 -178.9(6)
C28 C29 C32 C33 179.9(6)
C29 C30 C31 S3 66.2(7)
C29 C30 C31 C25 -58.3(8)
C29 C30 C35 C34 -1.0(10)
C29 C32 C33 C34 -0.9(10)
C30 C29 C32 C33 -0.3(9)
C31 S3 C36 F4 60.1(9)
C31 S3 C36 F5 -176.7(8)
C31 S3 C36 F6 -63.2(8)
C31 C25 C26 C27 -54.3(8)
C31 C30 C35 C34 177.4(6)
C32 C29 C30 C31 -177.0(6)
C32 C29 C30 C35 1.2(9)
C32 C33 C34 C35 1.1(11)
C33 C34 C35 C30 -0.2(11)
C35 C30 C31 S3 -112.1(5)
C35 C30 C31 C25 123.4(6)
C36 S3 C31 C25 -109.0(6)
C36 S3 C31 C30 121.3(6)

loop_
_twin_individual_id
_twin_individual_mass_fraction_refined
1 0.28(11)
2 0.72(11)
